data_4103641
loop_
_publ_author_name
'K. Cory MacLeod'
'Julia L. Conway'
'Brian O. Patrick'
'Kevin M. Smith'

_publ_section_title
;
 Exploring Chromium(III)-Alkyl Bond Homolysis with CpCr[(ArNCMe)2CH](R)
 Complexes
;
_journal_name_full 'Journal of the American Chemical Society'
_journal_page_first 17325
_journal_page_last 17334
_journal_paper_doi 10.1021/ja1083392
_journal_volume 132
_journal_year 2010
_chemical_formula_sum 'C28 H32 Cr N3'
_chemical_formula_weight 462.57
_chemical_name_systematic
;
 ?
;
_space_group_IT_number 2
_symmetry_cell_setting triclinic
_symmetry_space_group_name_Hall '-P 1'
_symmetry_space_group_name_H-M 'P -1'
_atom_sites_solution_hydrogens geom
_atom_sites_solution_primary direct
_atom_sites_solution_secondary difmap
_audit_creation_method SHELXL-97
_cell_angle_alpha 114.359(5)
_cell_angle_beta 95.866(5)
_cell_angle_gamma 90.008(5)
_cell_formula_units_Z 2
_cell_length_a 9.1543(7)
_cell_length_b 11.2955(10)
_cell_length_c 13.0131(11)
_cell_measurement_reflns_used 6039
_cell_measurement_temperature 173(2)
_cell_measurement_theta_max 27.91
_cell_measurement_theta_min 2.67
_cell_volume 1218.05(18)
_computing_structure_refinement 'SHELXL-97 (Sheldrick, 1997)'
_diffrn_ambient_temperature 173(2)
_diffrn_measured_fraction_theta_full 0.982
_diffrn_measured_fraction_theta_max 0.982
_diffrn_measurement_device_type 'Bruker X8 APEX II'
_diffrn_measurement_method 'area detector'
_diffrn_radiation_monochromator graphite
_diffrn_radiation_source 'fine-focus sealed tube'
_diffrn_radiation_type MoK\a
_diffrn_radiation_wavelength 0.71073
_diffrn_reflns_av_R_equivalents 0.0405
_diffrn_reflns_av_sigmaI/netI 0.0481
_diffrn_reflns_limit_h_max 11
_diffrn_reflns_limit_h_min -11
_diffrn_reflns_limit_k_max 14
_diffrn_reflns_limit_k_min -14
_diffrn_reflns_limit_l_max 16
_diffrn_reflns_limit_l_min -16
_diffrn_reflns_number 22506
_diffrn_reflns_theta_full 27.50
_diffrn_reflns_theta_max 27.50
_diffrn_reflns_theta_min 1.98
_exptl_absorpt_coefficient_mu 0.489
_exptl_absorpt_correction_T_max 0.952
_exptl_absorpt_correction_T_min 0.794
_exptl_absorpt_correction_type multi-scan
_exptl_crystal_colour black
_exptl_crystal_density_diffrn 1.261
_exptl_crystal_density_method 'not measured'
_exptl_crystal_description irregular
_exptl_crystal_F_000 490
_exptl_crystal_size_max 0.40
_exptl_crystal_size_mid 0.25
_exptl_crystal_size_min 0.10
_refine_diff_density_max 0.532
_refine_diff_density_min -0.351
_refine_diff_density_rms 0.057
_refine_ls_extinction_method none
_refine_ls_goodness_of_fit_ref 1.032
_refine_ls_hydrogen_treatment constr
_refine_ls_matrix_type full
_refine_ls_number_parameters 295
_refine_ls_number_reflns 5480
_refine_ls_number_restraints 0
_refine_ls_restrained_S_all 1.032
_refine_ls_R_factor_all 0.0684
_refine_ls_R_factor_gt 0.0410
_refine_ls_shift/su_max 0.011
_refine_ls_shift/su_mean 0.000
_refine_ls_structure_factor_coef Fsqd
_refine_ls_weighting_details 'calc w=1/[\s^2^(Fo^2^)+(0.0426P)^2^+0.6640P] where P=(Fo^2^+2Fc^2^)/3'
_refine_ls_weighting_scheme calc
_refine_ls_wR_factor_gt 0.0899
_refine_ls_wR_factor_ref 0.1026
_reflns_number_gt 4058
_reflns_number_total 5480
_reflns_threshold_expression >2sigma(I)
_cod_data_source_file ja1083392_si_002_14.cif
_cod_data_source_block 9_Xyl_CH2CN
_cod_database_code 4103641

loop_
_symmetry_equiv_pos_as_xyz
'x, y, z'
'-x, -y, -z'

loop_
_atom_site_label
_atom_site_type_symbol
_atom_site_fract_x
_atom_site_fract_y
_atom_site_fract_z
_atom_site_U_iso_or_equiv
_atom_site_adp_type
_atom_site_occupancy
_atom_site_symmetry_multiplicity
_atom_site_calc_flag
_atom_site_refinement_flags
C1 C 1.1080(2) 0.1739(3) 0.3841(2) 0.0339(5) Uani 1 1 d .
H1A H 1.0857 0.2028 0.4626 0.051 Uiso 1 1 calc R
H1B H 1.2078 0.2050 0.3836 0.051 Uiso 1 1 calc R
H1C H 1.1009 0.0786 0.3466 0.051 Uiso 1 1 calc R
C2 C 0.9996(2) 0.2281(2) 0.32144(17) 0.0231(4) Uani 1 1 d .
C3 C 1.0570(2) 0.2889(2) 0.25896(18) 0.0256(5) Uani 1 1 d .
H3 H 1.1576 0.3175 0.2786 0.031 Uiso 1 1 calc R
C4 C 0.9815(2) 0.3118(2) 0.17072(18) 0.0234(4) Uani 1 1 d .
C5 C 1.0748(3) 0.3447(3) 0.0960(2) 0.0348(6) Uani 1 1 d .
H5A H 1.0551 0.2792 0.0176 0.052 Uiso 1 1 calc R
H5B H 1.1789 0.3459 0.1229 0.052 Uiso 1 1 calc R
H5C H 1.0507 0.4306 0.0990 0.052 Uiso 1 1 calc R
C6 C 0.8093(2) 0.1263(2) 0.37370(17) 0.0229(4) Uani 1 1 d .
C7 C 0.7871(2) -0.0071(2) 0.30576(18) 0.0279(5) Uani 1 1 d .
C8 C 0.7249(3) -0.0854(2) 0.3506(2) 0.0335(5) Uani 1 1 d .
H8 H 0.7076 -0.1759 0.3050 0.040 Uiso 1 1 calc R
C9 C 0.6881(3) -0.0333(2) 0.4600(2) 0.0353(6) Uani 1 1 d .
H9 H 0.6431 -0.0871 0.4890 0.042 Uiso 1 1 calc R
C10 C 0.7168(3) 0.0969(2) 0.5270(2) 0.0353(6) Uani 1 1 d .
H10 H 0.6938 0.1315 0.6032 0.042 Uiso 1 1 calc R
C11 C 0.7784(2) 0.1793(2) 0.48670(18) 0.0276(5) Uani 1 1 d .
C12 C 0.8299(3) -0.0682(2) 0.1867(2) 0.0395(6) Uani 1 1 d .
H12A H 0.9243 -0.1089 0.1871 0.059 Uiso 1 1 calc R
H12B H 0.8387 -0.0011 0.1580 0.059 Uiso 1 1 calc R
H12C H 0.7544 -0.1344 0.1376 0.059 Uiso 1 1 calc R
C13 C 0.8068(3) 0.3210(2) 0.5641(2) 0.0415(6) Uani 1 1 d .
H13A H 0.7217 0.3697 0.5548 0.062 Uiso 1 1 calc R
H13B H 0.8941 0.3543 0.5449 0.062 Uiso 1 1 calc R
H13C H 0.8232 0.3314 0.6430 0.062 Uiso 1 1 calc R
C14 C 0.7730(2) 0.3012(2) 0.04134(17) 0.0228(4) Uani 1 1 d .
C15 C 0.7534(2) 0.1820(2) -0.05411(18) 0.0255(5) Uani 1 1 d .
C16 C 0.6813(3) 0.1785(2) -0.15458(19) 0.0326(5) Uani 1 1 d .
H16 H 0.6663 0.0979 -0.2195 0.039 Uiso 1 1 calc R
C17 C 0.6310(3) 0.2906(3) -0.1616(2) 0.0383(6) Uani 1 1 d .
H17 H 0.5797 0.2868 -0.2302 0.046 Uiso 1 1 calc R
C18 C 0.6559(3) 0.4081(2) -0.0680(2) 0.0344(6) Uani 1 1 d .
H18 H 0.6234 0.4852 -0.0738 0.041 Uiso 1 1 calc R
C19 C 0.7277(2) 0.4166(2) 0.03507(19) 0.0269(5) Uani 1 1 d .
C20 C 0.8075(3) 0.0586(2) -0.04842(19) 0.0325(5) Uani 1 1 d .
H20A H 0.7491 0.0353 0.0001 0.049 Uiso 1 1 calc R
H20B H 0.9111 0.0721 -0.0167 0.049 Uiso 1 1 calc R
H20C H 0.7976 -0.0118 -0.1249 0.049 Uiso 1 1 calc R
C21 C 0.7549(3) 0.5465(2) 0.1335(2) 0.0387(6) Uani 1 1 d .
H21A H 0.6848 0.5561 0.1882 0.058 Uiso 1 1 calc R
H21B H 0.7424 0.6155 0.1065 0.058 Uiso 1 1 calc R
H21C H 0.8553 0.5531 0.1703 0.058 Uiso 1 1 calc R
C22 C 0.4752(2) 0.3317(3) 0.3179(2) 0.0337(5) Uani 1 1 d .
H22 H 0.4601 0.3988 0.3893 0.040 Uiso 1 1 calc R
C23 C 0.5033(2) 0.2041(3) 0.2972(2) 0.0387(6) Uani 1 1 d .
H23 H 0.5108 0.1685 0.3521 0.046 Uiso 1 1 calc R
C24 C 0.5189(3) 0.1363(3) 0.1820(3) 0.0447(7) Uani 1 1 d .
H24 H 0.5403 0.0472 0.1448 0.054 Uiso 1 1 calc R
C25 C 0.4975(3) 0.2235(3) 0.1316(2) 0.0453(7) Uani 1 1 d .
H25 H 0.4994 0.2035 0.0533 0.054 Uiso 1 1 calc R
C26 C 0.4726(2) 0.3453(3) 0.2157(2) 0.0368(6) Uani 1 1 d .
H26 H 0.4569 0.4230 0.2054 0.044 Uiso 1 1 calc R
C27 C 0.7737(3) 0.4865(2) 0.3824(2) 0.0316(5) Uani 1 1 d .
H27A H 0.8008 0.4825 0.4565 0.038 Uiso 1 1 calc R
H27B H 0.8634 0.5134 0.3596 0.038 Uiso 1 1 calc R
C28 C 0.6674(3) 0.5841(2) 0.39679(19) 0.0316(5) Uani 1 1 d .
N1 N 0.85655(18) 0.21028(16) 0.32319(14) 0.0208(4) Uani 1 1 d .
N2 N 0.83603(18) 0.30244(16) 0.14825(14) 0.0202(4) Uani 1 1 d .
N3 N 0.5774(3) 0.6569(2) 0.4043(2) 0.0475(6) Uani 1 1 d .
Cr1 Cr 0.70173(4) 0.29692(3) 0.26040(3) 0.02011(10) Uani 1 1 d .

loop_
_atom_site_aniso_label
_atom_site_aniso_U_11
_atom_site_aniso_U_22
_atom_site_aniso_U_33
_atom_site_aniso_U_23
_atom_site_aniso_U_13
_atom_site_aniso_U_12
C1 0.0238(12) 0.0478(15) 0.0346(13) 0.0224(12) 0.0001(10) 0.0071(10)
C2 0.0209(11) 0.0248(11) 0.0192(10) 0.0056(9) -0.0012(8) 0.0023(8)
C3 0.0164(10) 0.0312(12) 0.0278(12) 0.0112(10) 0.0002(8) -0.0020(9)
C4 0.0210(11) 0.0230(11) 0.0252(11) 0.0084(9) 0.0054(9) -0.0004(8)
C5 0.0248(12) 0.0496(15) 0.0363(13) 0.0234(12) 0.0067(10) -0.0027(11)
C6 0.0219(11) 0.0277(11) 0.0218(11) 0.0131(9) 0.0008(8) 0.0036(9)
C7 0.0318(12) 0.0274(12) 0.0263(12) 0.0127(10) 0.0046(9) 0.0050(9)
C8 0.0411(14) 0.0239(12) 0.0389(14) 0.0165(11) 0.0037(11) 0.0029(10)
C9 0.0395(14) 0.0379(14) 0.0404(14) 0.0270(12) 0.0087(11) 0.0038(11)
C10 0.0411(14) 0.0443(15) 0.0280(12) 0.0210(12) 0.0100(10) 0.0080(11)
C11 0.0302(12) 0.0319(12) 0.0222(11) 0.0124(10) 0.0038(9) 0.0043(9)
C12 0.0613(18) 0.0249(12) 0.0311(13) 0.0087(11) 0.0134(12) 0.0057(11)
C13 0.0599(18) 0.0348(14) 0.0248(13) 0.0068(11) 0.0075(12) -0.0027(12)
C14 0.0195(11) 0.0319(12) 0.0213(11) 0.0147(10) 0.0054(8) 0.0022(9)
C15 0.0246(11) 0.0309(12) 0.0226(11) 0.0119(10) 0.0058(9) 0.0020(9)
C16 0.0353(13) 0.0395(14) 0.0211(11) 0.0105(11) 0.0041(9) 0.0017(11)
C17 0.0390(14) 0.0572(17) 0.0260(13) 0.0246(13) 0.0039(10) 0.0092(12)
C18 0.0376(14) 0.0423(14) 0.0342(13) 0.0254(12) 0.0105(11) 0.0127(11)
C19 0.0289(12) 0.0292(12) 0.0275(12) 0.0154(10) 0.0084(9) 0.0043(9)
C20 0.0395(14) 0.0294(12) 0.0258(12) 0.0090(10) 0.0024(10) 0.0046(10)
C21 0.0563(17) 0.0279(13) 0.0376(14) 0.0184(12) 0.0096(12) 0.0067(11)
C22 0.0168(11) 0.0473(15) 0.0338(13) 0.0125(12) 0.0070(9) 0.0018(10)
C23 0.0197(12) 0.0582(17) 0.0525(16) 0.0379(15) 0.0010(11) -0.0073(11)
C24 0.0261(14) 0.0317(14) 0.0631(19) 0.0073(14) 0.0011(12) -0.0096(10)
C25 0.0205(12) 0.084(2) 0.0260(13) 0.0189(14) -0.0050(10) -0.0173(13)
C26 0.0161(11) 0.0501(16) 0.0535(16) 0.0322(14) -0.0030(10) 0.0004(10)
C27 0.0317(13) 0.0285(12) 0.0293(12) 0.0081(10) -0.0022(10) 0.0003(10)
C28 0.0415(14) 0.0257(12) 0.0263(12) 0.0089(10) 0.0059(10) -0.0013(10)
N1 0.0209(9) 0.0228(9) 0.0192(9) 0.0094(8) 0.0016(7) 0.0007(7)
N2 0.0204(9) 0.0215(9) 0.0195(9) 0.0096(8) 0.0012(7) -0.0002(7)
N3 0.0518(15) 0.0319(12) 0.0546(15) 0.0132(11) 0.0083(11) 0.0094(11)
Cr1 0.01539(17) 0.02481(19) 0.02162(18) 0.01129(15) 0.00132(12) 0.00014(12)

loop_
_atom_type_symbol
_atom_type_description
_atom_type_scat_dispersion_real
_atom_type_scat_dispersion_imag
_atom_type_scat_source
C C 0.0033 0.0016 'International Tables Vol C Tables 4.2.6.8 and 6.1.1.4'
H H 0.0000 0.0000 'International Tables Vol C Tables 4.2.6.8 and 6.1.1.4'
N N 0.0061 0.0033 'International Tables Vol C Tables 4.2.6.8 and 6.1.1.4'
Cr Cr 0.3209 0.6236 'International Tables Vol C Tables 4.2.6.8 and 6.1.1.4'

loop_
_geom_angle_atom_site_label_1
_geom_angle_atom_site_label_2
_geom_angle_atom_site_label_3
_geom_angle
C2 C1 H1A 109.5
C2 C1 H1B 109.5
H1A C1 H1B 109.5
C2 C1 H1C 109.5
H1A C1 H1C 109.5
H1B C1 H1C 109.5
N1 C2 C3 123.60(18)
N1 C2 C1 119.19(19)
C3 C2 C1 117.11(19)
C4 C3 C2 126.66(19)
C4 C3 H3 116.7
C2 C3 H3 116.7
N2 C4 C3 123.88(18)
N2 C4 C5 119.75(18)
C3 C4 C5 116.35(19)
C4 C5 H5A 109.5
C4 C5 H5B 109.5
H5A C5 H5B 109.5
C4 C5 H5C 109.5
H5A C5 H5C 109.5
H5B C5 H5C 109.5
C7 C6 C11 121.0(2)
C7 C6 N1 118.74(18)
C11 C6 N1 120.21(19)
C8 C7 C6 118.6(2)
C8 C7 C12 119.3(2)
C6 C7 C12 122.1(2)
C9 C8 C7 120.9(2)
C9 C8 H8 119.6
C7 C8 H8 119.6
C10 C9 C8 119.6(2)
C10 C9 H9 120.2
C8 C9 H9 120.2
C9 C10 C11 121.9(2)
C9 C10 H10 119.0
C11 C10 H10 119.0
C10 C11 C6 117.9(2)
C10 C11 C13 119.4(2)
C6 C11 C13 122.6(2)
C7 C12 H12A 109.5
C7 C12 H12B 109.5
H12A C12 H12B 109.5
C7 C12 H12C 109.5
H12A C12 H12C 109.5
H12B C12 H12C 109.5
C11 C13 H13A 109.5
C11 C13 H13B 109.5
H13A C13 H13B 109.5
C11 C13 H13C 109.5
H13A C13 H13C 109.5
H13B C13 H13C 109.5
C19 C14 C15 121.06(19)
C19 C14 N2 120.25(19)
C15 C14 N2 118.65(18)
C16 C15 C14 118.9(2)
C16 C15 C20 120.1(2)
C14 C15 C20 121.01(19)
C17 C16 C15 121.0(2)
C17 C16 H16 119.5
C15 C16 H16 119.5
C18 C17 C16 119.4(2)
C18 C17 H17 120.3
C16 C17 H17 120.3
C17 C18 C19 121.7(2)
C17 C18 H18 119.1
C19 C18 H18 119.1
C18 C19 C14 117.8(2)
C18 C19 C21 119.8(2)
C14 C19 C21 122.4(2)
C15 C20 H20A 109.5
C15 C20 H20B 109.5
H20A C20 H20B 109.5
C15 C20 H20C 109.5
H20A C20 H20C 109.5
H20B C20 H20C 109.5
C19 C21 H21A 109.5
C19 C21 H21B 109.5
H21A C21 H21B 109.5
C19 C21 H21C 109.5
H21A C21 H21C 109.5
H21B C21 H21C 109.5
C23 C22 C26 108.4(2)
C23 C22 Cr1 73.41(13)
C26 C22 Cr1 71.57(13)
C23 C22 H22 125.8
C26 C22 H22 125.8
Cr1 C22 H22 120.9
C22 C23 C24 108.4(2)
C22 C23 Cr1 71.13(13)
C24 C23 Cr1 72.53(14)
C22 C23 H23 125.8
C24 C23 H23 125.8
Cr1 C23 H23 122.2
C25 C24 C23 107.4(2)
C25 C24 Cr1 71.81(14)
C23 C24 Cr1 71.92(14)
C25 C24 H24 126.3
C23 C24 H24 126.3
Cr1 C24 H24 121.7
C24 C25 C26 108.4(2)
C24 C25 Cr1 72.66(14)
C26 C25 Cr1 70.68(13)
C24 C25 H25 125.8
C26 C25 H25 125.8
Cr1 C25 H25 122.5
C25 C26 C22 107.4(2)
C25 C26 Cr1 73.40(14)
C22 C26 Cr1 72.27(13)
C25 C26 H26 126.3
C22 C26 H26 126.3
Cr1 C26 H26 119.9
C28 C27 Cr1 114.67(16)
C28 C27 H27A 108.6
Cr1 C27 H27A 108.6
C28 C27 H27B 108.6
Cr1 C27 H27B 108.6
H27A C27 H27B 107.6
N3 C28 C27 176.4(3)
C2 N1 C6 118.79(17)
C2 N1 Cr1 122.98(14)
C6 N1 Cr1 118.22(13)
C4 N2 C14 118.21(16)
C4 N2 Cr1 122.29(13)
C14 N2 Cr1 119.46(13)
N1 Cr1 N2 90.17(7)
N1 Cr1 C27 93.09(8)
N2 Cr1 C27 93.02(8)
N1 Cr1 C26 156.25(8)
N2 Cr1 C26 110.51(8)
C27 Cr1 C26 97.20(9)
N1 Cr1 C22 123.07(8)
N2 Cr1 C22 146.48(8)
C27 Cr1 C22 89.62(9)
C26 Cr1 C22 36.16(9)
N1 Cr1 C25 134.25(10)
N2 Cr1 C25 95.32(8)
C27 Cr1 C25 131.71(10)
C26 Cr1 C25 35.92(10)
C22 Cr1 C25 59.49(9)
N1 Cr1 C23 96.58(8)
N2 Cr1 C23 149.31(9)
C27 Cr1 C23 116.33(10)
C26 Cr1 C23 59.68(9)
C22 Cr1 C23 35.46(9)
C25 Cr1 C23 59.06(9)
N1 Cr1 C24 101.77(9)
N2 Cr1 C24 113.77(9)
C27 Cr1 C24 148.97(10)
C26 Cr1 C24 59.86(10)
C22 Cr1 C24 59.44(10)
C25 Cr1 C24 35.53(10)
C23 Cr1 C24 35.54(10)

loop_
_geom_bond_atom_site_label_1
_geom_bond_atom_site_label_2
_geom_bond_distance
C1 C2 1.506(3)
C1 H1A 0.9800
C1 H1B 0.9800
C1 H1C 0.9800
C2 N1 1.329(3)
C2 C3 1.398(3)
C3 C4 1.395(3)
C3 H3 0.9500
C4 N2 1.329(3)
C4 C5 1.511(3)
C5 H5A 0.9800
C5 H5B 0.9800
C5 H5C 0.9800
C6 C7 1.399(3)
C6 C11 1.400(3)
C6 N1 1.446(3)
C7 C8 1.393(3)
C7 C12 1.507(3)
C8 C9 1.376(3)
C8 H8 0.9500
C9 C10 1.374(4)
C9 H9 0.9500
C10 C11 1.386(3)
C10 H10 0.9500
C11 C13 1.504(3)
C12 H12A 0.9800
C12 H12B 0.9800
C12 H12C 0.9800
C13 H13A 0.9800
C13 H13B 0.9800
C13 H13C 0.9800
C14 C19 1.399(3)
C14 C15 1.402(3)
C14 N2 1.445(2)
C15 C16 1.389(3)
C15 C20 1.507(3)
C16 C17 1.381(3)
C16 H16 0.9500
C17 C18 1.381(4)
C17 H17 0.9500
C18 C19 1.398(3)
C18 H18 0.9500
C19 C21 1.497(3)
C20 H20A 0.9800
C20 H20B 0.9800
C20 H20C 0.9800
C21 H21A 0.9800
C21 H21B 0.9800
C21 H21C 0.9800
C22 C23 1.383(4)
C22 C26 1.398(3)
C22 Cr1 2.256(2)
C22 H22 0.9500
C23 C24 1.397(4)
C23 Cr1 2.285(2)
C23 H23 0.9500
C24 C25 1.396(4)
C24 Cr1 2.293(2)
C24 H24 0.9500
C25 C26 1.397(4)
C25 Cr1 2.282(2)
C25 H25 0.9500
C26 Cr1 2.247(2)
C26 H26 0.9500
C27 C28 1.437(3)
C27 Cr1 2.126(2)
C27 H27A 0.9900
C27 H27B 0.9900
C28 N3 1.146(3)
N1 Cr1 2.0143(16)
N2 Cr1 2.0217(17)

loop_
_geom_torsion_atom_site_label_1
_geom_torsion_atom_site_label_2
_geom_torsion_atom_site_label_3
_geom_torsion_atom_site_label_4
_geom_torsion
N1 C2 C3 C4 -16.3(4)
C1 C2 C3 C4 160.1(2)
C2 C3 C4 N2 14.2(4)
C2 C3 C4 C5 -163.8(2)
C11 C6 C7 C8 3.9(3)
N1 C6 C7 C8 -172.41(19)
C11 C6 C7 C12 -175.4(2)
N1 C6 C7 C12 8.3(3)
C6 C7 C8 C9 -1.0(3)
C12 C7 C8 C9 178.3(2)
C7 C8 C9 C10 -1.8(4)
C8 C9 C10 C11 1.9(4)
C9 C10 C11 C6 0.9(3)
C9 C10 C11 C13 179.8(2)
C7 C6 C11 C10 -3.9(3)
N1 C6 C11 C10 172.42(19)
C7 C6 C11 C13 177.3(2)
N1 C6 C11 C13 -6.4(3)
C19 C14 C15 C16 -3.1(3)
N2 C14 C15 C16 174.44(19)
C19 C14 C15 C20 177.6(2)
N2 C14 C15 C20 -4.8(3)
C14 C15 C16 C17 0.8(3)
C20 C15 C16 C17 -179.9(2)
C15 C16 C17 C18 1.5(4)
C16 C17 C18 C19 -1.6(4)
C17 C18 C19 C14 -0.6(3)
C17 C18 C19 C21 178.8(2)
C15 C14 C19 C18 3.0(3)
N2 C14 C19 C18 -174.53(19)
C15 C14 C19 C21 -176.4(2)
N2 C14 C19 C21 6.1(3)
C26 C22 C23 C24 0.1(3)
Cr1 C22 C23 C24 -63.38(17)
C26 C22 C23 Cr1 63.47(16)
C22 C23 C24 C25 -1.0(3)
Cr1 C23 C24 C25 -63.49(17)
C22 C23 C24 Cr1 62.48(16)
C23 C24 C25 C26 1.6(3)
Cr1 C24 C25 C26 -62.01(17)
C23 C24 C25 Cr1 63.56(17)
C24 C25 C26 C22 -1.5(3)
Cr1 C25 C26 C22 -64.78(16)
C24 C25 C26 Cr1 63.28(17)
C23 C22 C26 C25 0.9(3)
Cr1 C22 C26 C25 65.53(16)
C23 C22 C26 Cr1 -64.66(16)
Cr1 C27 C28 N3 4(4)
C3 C2 N1 C6 169.0(2)
C1 C2 N1 C6 -7.3(3)
C3 C2 N1 Cr1 -11.8(3)
C1 C2 N1 Cr1 171.89(15)
C7 C6 N1 C2 -87.7(2)
C11 C6 N1 C2 96.0(2)
C7 C6 N1 Cr1 93.1(2)
C11 C6 N1 Cr1 -83.2(2)
C3 C4 N2 C14 -167.1(2)
C5 C4 N2 C14 10.9(3)
C3 C4 N2 Cr1 15.3(3)
C5 C4 N2 Cr1 -166.71(16)
C19 C14 N2 C4 -95.2(2)
C15 C14 N2 C4 87.3(2)
C19 C14 N2 Cr1 82.5(2)
C15 C14 N2 Cr1 -95.0(2)
C2 N1 Cr1 N2 28.51(17)
C6 N1 Cr1 N2 -152.32(15)
C2 N1 Cr1 C27 -64.52(17)
C6 N1 Cr1 C27 114.64(15)
C2 N1 Cr1 C26 179.7(2)
C6 N1 Cr1 C26 -1.1(3)
C2 N1 Cr1 C22 -156.09(16)
C6 N1 Cr1 C22 23.07(18)
C2 N1 Cr1 C25 126.12(17)
C6 N1 Cr1 C25 -54.72(19)
C2 N1 Cr1 C23 178.51(17)
C6 N1 Cr1 C23 -2.33(16)
C2 N1 Cr1 C24 142.87(17)
C6 N1 Cr1 C24 -37.97(16)
C4 N2 Cr1 N1 -30.12(16)
C14 N2 Cr1 N1 152.29(15)
C4 N2 Cr1 C27 62.99(17)
C14 N2 Cr1 C27 -114.61(16)
C4 N2 Cr1 C26 161.83(16)
C14 N2 Cr1 C26 -15.77(17)
C4 N2 Cr1 C22 156.88(17)
C14 N2 Cr1 C22 -20.7(2)
C4 N2 Cr1 C25 -164.63(17)
C14 N2 Cr1 C25 17.77(17)
C4 N2 Cr1 C23 -133.38(19)
C14 N2 Cr1 C23 49.0(2)
C4 N2 Cr1 C24 -133.08(17)
C14 N2 Cr1 C24 49.33(17)
C28 C27 Cr1 N1 -160.92(18)
C28 C27 Cr1 N2 108.75(18)
C28 C27 Cr1 C26 -2.37(19)
C28 C27 Cr1 C22 -37.82(19)
C28 C27 Cr1 C25 8.9(2)
C28 C27 Cr1 C23 -62.0(2)
C28 C27 Cr1 C24 -41.8(3)
C25 C26 Cr1 N1 -79.4(3)
C22 C26 Cr1 N1 35.6(3)
C25 C26 Cr1 N2 69.67(16)
C22 C26 Cr1 N2 -175.37(14)
C25 C26 Cr1 C27 165.64(16)
C22 C26 Cr1 C27 -79.40(16)
C25 C26 Cr1 C22 -115.0(2)
C22 C26 Cr1 C25 115.0(2)
C25 C26 Cr1 C23 -78.00(17)
C22 C26 Cr1 C23 36.97(15)
C25 C26 Cr1 C24 -36.62(15)
C22 C26 Cr1 C24 78.35(17)
C23 C22 Cr1 N1 -47.27(17)
C26 C22 Cr1 N1 -163.77(14)
C23 C22 Cr1 N2 124.38(17)
C26 C22 Cr1 N2 7.9(2)
C23 C22 Cr1 C27 -140.71(16)
C26 C22 Cr1 C27 102.79(16)
C23 C22 Cr1 C26 116.5(2)
C23 C22 Cr1 C25 78.38(17)
C26 C22 Cr1 C25 -38.12(16)
C26 C22 Cr1 C23 -116.5(2)
C23 C22 Cr1 C24 36.89(15)
C26 C22 Cr1 C24 -79.61(17)
C24 C25 Cr1 N1 29.0(2)
C26 C25 Cr1 N1 146.44(14)
C24 C25 Cr1 N2 124.49(16)
C26 C25 Cr1 N2 -118.11(15)
C24 C25 Cr1 C27 -136.65(18)
C26 C25 Cr1 C27 -19.3(2)
C24 C25 Cr1 C26 -117.4(2)
C24 C25 Cr1 C22 -79.02(17)
C26 C25 Cr1 C22 38.38(14)
C24 C25 Cr1 C23 -37.53(16)
C26 C25 Cr1 C23 79.87(16)
C26 C25 Cr1 C24 117.4(2)
C22 C23 Cr1 N1 141.71(14)
C24 C23 Cr1 N1 -101.06(16)
C22 C23 Cr1 N2 -116.74(19)
C24 C23 Cr1 N2 0.5(3)
C22 C23 Cr1 C27 44.96(17)
C24 C23 Cr1 C27 162.18(16)
C22 C23 Cr1 C26 -37.72(15)
C24 C23 Cr1 C26 79.51(17)
C24 C23 Cr1 C22 117.2(2)
C22 C23 Cr1 C25 -79.71(17)
C24 C23 Cr1 C25 37.51(16)
C22 C23 Cr1 C24 -117.2(2)
C25 C24 Cr1 N1 -159.19(16)
C23 C24 Cr1 N1 84.81(16)
C25 C24 Cr1 N2 -63.73(17)
C23 C24 Cr1 N2 -179.73(14)
C25 C24 Cr1 C27 83.8(2)
C23 C24 Cr1 C27 -32.1(3)
C25 C24 Cr1 C26 37.04(15)
C23 C24 Cr1 C26 -78.96(16)
C25 C24 Cr1 C22 79.19(17)
C23 C24 Cr1 C22 -36.80(14)
C23 C24 Cr1 C25 -116.0(2)
C25 C24 Cr1 C23 116.0(2)
